data_4129001
loop_
_publ_author_name
'Halabi, Jad Mahmoud'
'Ahmed, Ejaz'
'Catalano, Luca'
'Karothu, Durga Prasad'
'Rezgui, Rachid'
'Naumov, Pan\<ce'

_publ_section_title
;
 Spatial Photocontrol of the Optical Output from an Organic Crystal
 Waveguide.
;
_journal_issue 38
_journal_name_full 'Journal of the American Chemical Society'
_journal_page_first 14966
_journal_page_last 14970
_journal_paper_doi 10.1021/jacs.9b07645
_journal_volume 141
_journal_year 2019
_chemical_formula_moiety 'C16 H19 N3'
_chemical_formula_sum 'C16 H19 N3'
_chemical_formula_weight 253.34
_space_group_crystal_system orthorhombic
_space_group_IT_number 19
_space_group_name_Hall 'P 2ac 2ab'
_space_group_name_H-M_alt 'P 21 21 21'
_atom_sites_solution_hydrogens geom
_atom_sites_solution_primary dual
_audit_creation_date 2018-10-16
_audit_creation_method
;
Olex2 1.2
(compiled 2018.05.29 svn.r3508 for OlexSys, GUI svn.r5506)
;
_cell_angle_alpha 90
_cell_angle_beta 90
_cell_angle_gamma 90
_cell_formula_units_Z 4
_cell_length_a 6.2514(19)
_cell_length_b 7.289(2)
_cell_length_c 29.770(9)
_cell_measurement_reflns_used 4619
_cell_measurement_temperature 100
_cell_measurement_theta_max 27.529
_cell_measurement_theta_min 2.737
_cell_volume 1356.5(7)
_computing_cell_refinement 'SAINT v8.37A (Bruker, 2015)'
_computing_data_reduction 'SAINT v8.37A (Bruker, 2015)'
_computing_molecular_graphics 'Olex2 (Dolomanov et al., 2009)'
_computing_publication_material 'Olex2 (Dolomanov et al., 2009)'
_computing_structure_refinement 'XL (Sheldrick, 2008)'
_computing_structure_solution 'XT (Sheldrick, 2015)'
_diffrn_ambient_temperature 100
_diffrn_detector 'Bruker APEX2 area detector'
_diffrn_detector_area_resol_mean 7.9
_diffrn_detector_type 'CCD area detector'
_diffrn_measured_fraction_theta_full 0.999
_diffrn_measured_fraction_theta_max 0.999
_diffrn_measurement_device 'three-circle diffractometer'
_diffrn_radiation_monochromator 'mirror optics'
_diffrn_radiation_probe x-ray
_diffrn_radiation_type MoK\a
_diffrn_radiation_wavelength 0.71073
_diffrn_reflns_av_R_equivalents 0.0779
_diffrn_reflns_av_unetI/netI 0.0495
_diffrn_reflns_Laue_measured_fraction_full 0.999
_diffrn_reflns_Laue_measured_fraction_max 0.999
_diffrn_reflns_limit_h_max 7
_diffrn_reflns_limit_h_min -7
_diffrn_reflns_limit_k_max 8
_diffrn_reflns_limit_k_min -8
_diffrn_reflns_limit_l_max 35
_diffrn_reflns_limit_l_min -35
_diffrn_reflns_number 19696
_diffrn_reflns_point_group_measured_fraction_full 1.000
_diffrn_reflns_point_group_measured_fraction_max 1.000
_diffrn_reflns_theta_full 24.989
_diffrn_reflns_theta_max 24.989
_diffrn_reflns_theta_min 2.737
_diffrn_source 'microfocus sealed X-ray tube'
_diffrn_source_type 'Incoatec I\ms'
_diffrn_standards_number 0
_exptl_absorpt_coefficient_mu 0.075
_exptl_absorpt_correction_T_max 0.7457
_exptl_absorpt_correction_T_min 0.5881
_exptl_absorpt_correction_type multi-scan
_exptl_absorpt_process_details SADABS
_exptl_crystal_colour orange
_exptl_crystal_colour_primary orange
_exptl_crystal_density_diffrn 1.241
_exptl_crystal_description plate
_exptl_crystal_F_000 544
_exptl_crystal_size_max 0.3
_exptl_crystal_size_mid 0.25
_exptl_crystal_size_min 0.2
_refine_diff_density_max 0.183
_refine_diff_density_min -0.217
_refine_diff_density_rms 0.045
_refine_ls_abs_structure_details
;
 Flack x determined using 751 quotients [(I+)-(I-)]/[(I+)+(I-)]
 (Parsons, Flack and Wagner, Acta Cryst. B69 (2013) 249-259).
;
_refine_ls_abs_structure_Flack -0.7(10)
_refine_ls_extinction_method none
_refine_ls_goodness_of_fit_ref 1.062
_refine_ls_hydrogen_treatment constr
_refine_ls_matrix_type full
_refine_ls_number_parameters 176
_refine_ls_number_reflns 2394
_refine_ls_number_restraints 0
_refine_ls_restrained_S_all 1.062
_refine_ls_R_factor_all 0.0590
_refine_ls_R_factor_gt 0.0497
_refine_ls_shift/su_max 0.000
_refine_ls_shift/su_mean 0.000
_refine_ls_structure_factor_coef Fsqd
_refine_ls_weighting_details 'w=1/[\s^2^(Fo^2^)+(0.0194P)^2^+1.1494P] where P=(Fo^2^+2Fc^2^)/3'
_refine_ls_weighting_scheme calc
_refine_ls_wR_factor_gt 0.1013
_refine_ls_wR_factor_ref 0.1041
_reflns_Friedel_coverage 0.671
_reflns_Friedel_fraction_full 1.000
_reflns_Friedel_fraction_max 1.000
_reflns_number_gt 2107
_reflns_number_total 2394
_reflns_threshold_expression 'I > 2\s(I)'
_cod_data_source_file ja9b07645_si_003.cif
_cod_data_source_block mo_dpdmaz_0m
_cod_database_code 4129001
_shelx_shelxl_version_number 2014/7
_shelx_space_group_comment
;
The symmetry employed for this shelxl refinement is uniquely defined
by the following loop, which should always be used as a source of
symmetry information in preference to the above space-group names.
They are only intended as comments.
;
_shelx_estimated_absorpt_t_max 0.985
_shelx_estimated_absorpt_t_min 0.978
_olex2_refinement_description
;
1. Fixed Uiso
 At 1.2 times of:
  All C(H) groups
 At 1.5 times of:
  All C(H,H,H) groups
2.a Aromatic/amide H refined with riding coordinates:
 C9(H9), C12(H12), C11(H11), C8(H8), C4(H4), C6(H6), C3(H3)
2.b Idealised Me refined as rotating group:
 C14(H14A,H14B,H14C), C15(H15A,H15B,H15C), C13(H13A,H13B,H13C), C16(H16A,H16B,
 H16C)
;
_olex2_submission_special_instructions 'No special instructions were received'

loop_
_space_group_symop_operation_xyz
'x, y, z'
'-x+1/2, -y, z+1/2'
'-x, y+1/2, -z+1/2'
'x+1/2, -y+1/2, -z'

loop_
_atom_site_label
_atom_site_type_symbol
_atom_site_fract_x
_atom_site_fract_y
_atom_site_fract_z
_atom_site_U_iso_or_equiv
_atom_site_adp_type
_atom_site_occupancy
_atom_site_site_symmetry_order
_atom_site_calc_flag
_atom_site_refinement_flags_posn
N001 N -0.6566(4) -0.5258(4) -0.62070(8) 0.0143(6) Uani 1 1 d .
N002 N -0.1428(4) -0.6034(4) -0.80107(8) 0.0146(6) Uani 1 1 d .
N003 N -0.4725(5) -0.5938(4) -0.62566(8) 0.0148(6) Uani 1 1 d .
C7 C -0.4002(5) -0.5960(4) -0.67091(10) 0.0123(7) Uani 1 1 d .
C9 C -0.1204(5) -0.6888(4) -0.72216(11) 0.0130(7) Uani 1 1 d .
H9 H 0.0109 -0.7511 -0.7273 0.016 Uiso 1 1 calc R
C12 C -0.5080(5) -0.5108(4) -0.70668(10) 0.0150(7) Uani 1 1 d .
H12 H -0.6408 -0.4510 -0.7015 0.018 Uiso 1 1 calc R
C11 C -0.4215(5) -0.5139(4) -0.74928(10) 0.0145(7) Uani 1 1 d .
H11 H -0.4954 -0.4543 -0.7730 0.017 Uiso 1 1 calc R
C5 C -0.7282(5) -0.5146(4) -0.57515(10) 0.0130(7) Uani 1 1 d .
C10 C -0.2271(5) -0.6027(4) -0.75847(10) 0.0119(7) Uani 1 1 d .
C8 C -0.2057(5) -0.6830(5) -0.67950(10) 0.0145(8) Uani 1 1 d .
H8 H -0.1304 -0.7393 -0.6555 0.017 Uiso 1 1 calc R
C4 C -0.9340(5) -0.4467(4) -0.56928(11) 0.0152(7) Uani 1 1 d .
H4 H -1.0197 -0.4171 -0.5946 0.018 Uiso 1 1 calc R
C2 C -0.8918(5) -0.4656(4) -0.48854(11) 0.0148(7) Uani 1 1 d .
C6 C -0.6043(5) -0.5608(4) -0.53765(10) 0.0136(7) Uani 1 1 d .
H6 H -0.4641 -0.6082 -0.5417 0.016 Uiso 1 1 calc R
C1 C -0.6851(5) -0.5377(4) -0.49448(10) 0.0136(7) Uani 1 1 d .
C14 C -0.5504(6) -0.5852(5) -0.45414(10) 0.0188(8) Uani 1 1 d .
H14A H -0.5216 -0.4738 -0.4367 0.028 Uiso 1 1 calc GR
H14B H -0.4148 -0.6390 -0.4641 0.028 Uiso 1 1 calc GR
H14C H -0.6271 -0.6738 -0.4353 0.028 Uiso 1 1 calc GR
C15 C 0.0626(5) -0.6873(5) -0.81030(11) 0.0179(8) Uani 1 1 d .
H15A H 0.1679 -0.6442 -0.7883 0.027 Uiso 1 1 calc GR
H15B H 0.1095 -0.6534 -0.8406 0.027 Uiso 1 1 calc GR
H15C H 0.0494 -0.8210 -0.8082 0.027 Uiso 1 1 calc GR
C3 C -1.0135(6) -0.4224(4) -0.52612(10) 0.0167(8) Uani 1 1 d .
H3 H -1.1540 -0.3754 -0.5222 0.020 Uiso 1 1 calc R
C13 C -0.9796(6) -0.4329(4) -0.44205(10) 0.0193(8) Uani 1 1 d .
H13A H -0.9904 -0.5500 -0.4261 0.029 Uiso 1 1 calc GR
H13B H -1.1218 -0.3769 -0.4443 0.029 Uiso 1 1 calc GR
H13C H -0.8838 -0.3505 -0.4256 0.029 Uiso 1 1 calc GR
C16 C -0.2690(6) -0.5375(5) -0.83878(10) 0.0233(9) Uani 1 1 d .
H16A H -0.4111 -0.5942 -0.8380 0.035 Uiso 1 1 calc GR
H16B H -0.1974 -0.5699 -0.8670 0.035 Uiso 1 1 calc GR
H16C H -0.2836 -0.4039 -0.8368 0.035 Uiso 1 1 calc GR

loop_
_atom_site_aniso_label
_atom_site_aniso_U_11
_atom_site_aniso_U_22
_atom_site_aniso_U_33
_atom_site_aniso_U_23
_atom_site_aniso_U_13
_atom_site_aniso_U_12
N001 0.0160(15) 0.0097(14) 0.0174(14) -0.0012(11) 0.0017(12) -0.0022(13)
N002 0.0171(15) 0.0142(14) 0.0125(14) -0.0005(12) 0.0008(12) 0.0031(13)
N003 0.0195(16) 0.0095(13) 0.0154(14) -0.0012(11) 0.0020(12) -0.0005(13)
C7 0.0156(17) 0.0068(15) 0.0146(16) -0.0005(13) 0.0008(14) -0.0022(14)
C9 0.0121(17) 0.0079(15) 0.0192(17) -0.0011(13) -0.0012(14) 0.0031(15)
C12 0.0182(18) 0.0084(15) 0.0184(17) -0.0010(13) 0.0004(15) 0.0010(15)
C11 0.0192(18) 0.0098(15) 0.0145(17) 0.0001(13) -0.0044(14) -0.0003(15)
C5 0.0192(18) 0.0067(15) 0.0133(16) -0.0014(12) 0.0014(14) -0.0076(15)
C10 0.0160(17) 0.0057(14) 0.0142(16) -0.0015(13) 0.0010(14) -0.0033(14)
C8 0.0197(18) 0.0100(16) 0.0139(17) 0.0009(13) -0.0046(15) -0.0001(15)
C4 0.0151(17) 0.0093(15) 0.0214(18) 0.0017(14) -0.0035(14) -0.0011(14)
C2 0.0205(18) 0.0040(15) 0.0200(17) -0.0011(13) 0.0023(14) -0.0010(15)
C6 0.0123(16) 0.0074(15) 0.0212(17) -0.0020(14) 0.0027(14) -0.0029(14)
C1 0.0211(19) 0.0042(16) 0.0155(16) -0.0010(13) -0.0014(14) -0.0020(14)
C14 0.0199(18) 0.0174(17) 0.0192(17) -0.0010(14) -0.0004(15) 0.0018(15)
C15 0.0212(19) 0.0166(17) 0.0158(18) 0.0001(14) 0.0017(15) 0.0017(16)
C3 0.0167(18) 0.0105(16) 0.0231(18) -0.0003(13) 0.0016(14) 0.0024(15)
C13 0.0248(19) 0.0128(16) 0.0204(17) -0.0008(14) 0.0061(15) 0.0024(16)
C16 0.025(2) 0.032(2) 0.0129(17) 0.0032(15) 0.0002(15) 0.0045(18)

loop_
_atom_type_symbol
_atom_type_description
_atom_type_scat_dispersion_real
_atom_type_scat_dispersion_imag
_atom_type_scat_source
C C 0.0033 0.0016 'International Tables Vol C Tables 4.2.6.8 and 6.1.1.4'
H H 0.0000 0.0000 'International Tables Vol C Tables 4.2.6.8 and 6.1.1.4'
N N 0.0061 0.0033 'International Tables Vol C Tables 4.2.6.8 and 6.1.1.4'

loop_
_geom_angle_atom_site_label_1
_geom_angle_atom_site_label_2
_geom_angle_atom_site_label_3
_geom_angle
N003 N001 C5 114.8(3)
C10 N002 C15 121.1(3)
C10 N002 C16 120.3(3)
C15 N002 C16 118.3(3)
N001 N003 C7 113.9(3)
C12 C7 N003 124.1(3)
C8 C7 N003 117.2(3)
C8 C7 C12 118.7(3)
C10 C9 H9 119.7
C8 C9 H9 119.7
C8 C9 C10 120.5(3)
C7 C12 H12 119.9
C11 C12 C7 120.1(3)
C11 C12 H12 119.9
C12 C11 H11 119.1
C12 C11 C10 121.8(3)
C10 C11 H11 119.1
C4 C5 N001 115.4(3)
C4 C5 C6 119.9(3)
C6 C5 N001 124.7(3)
N002 C10 C9 121.5(3)
N002 C10 C11 120.9(3)
C11 C10 C9 117.6(3)
C7 C8 H8 119.3
C9 C8 C7 121.3(3)
C9 C8 H8 119.3
C5 C4 H4 120.2
C3 C4 C5 119.6(3)
C3 C4 H4 120.2
C1 C2 C13 120.6(3)
C3 C2 C1 119.1(3)
C3 C2 C13 120.2(3)
C5 C6 H6 119.8
C1 C6 C5 120.4(3)
C1 C6 H6 119.8
C2 C1 C14 120.0(3)
C6 C1 C2 119.7(3)
C6 C1 C14 120.3(3)
C1 C14 H14A 109.5
C1 C14 H14B 109.5
C1 C14 H14C 109.5
H14A C14 H14B 109.5
H14A C14 H14C 109.5
H14B C14 H14C 109.5
N002 C15 H15A 109.5
N002 C15 H15B 109.5
N002 C15 H15C 109.5
H15A C15 H15B 109.5
H15A C15 H15C 109.5
H15B C15 H15C 109.5
C4 C3 H3 119.3
C2 C3 C4 121.3(3)
C2 C3 H3 119.3
C2 C13 H13A 109.5
C2 C13 H13B 109.5
C2 C13 H13C 109.5
H13A C13 H13B 109.5
H13A C13 H13C 109.5
H13B C13 H13C 109.5
N002 C16 H16A 109.5
N002 C16 H16B 109.5
N002 C16 H16C 109.5
H16A C16 H16B 109.5
H16A C16 H16C 109.5
H16B C16 H16C 109.5

loop_
_geom_bond_atom_site_label_1
_geom_bond_atom_site_label_2
_geom_bond_distance
N001 N003 1.261(4)
N001 C5 1.431(4)
N002 C10 1.373(4)
N002 C15 1.448(4)
N002 C16 1.454(4)
N003 C7 1.421(4)
C7 C12 1.405(4)
C7 C8 1.395(5)
C9 H9 0.9500
C9 C10 1.417(4)
C9 C8 1.378(4)
C12 H12 0.9500
C12 C11 1.379(4)
C11 H11 0.9500
C11 C10 1.404(5)
C5 C4 1.389(5)
C5 C6 1.400(4)
C8 H8 0.9500
C4 H4 0.9500
C4 C3 1.389(4)
C2 C1 1.406(5)
C2 C3 1.389(4)
C2 C13 1.508(4)
C6 H6 0.9500
C6 C1 1.391(4)
C1 C14 1.507(4)
C14 H14A 0.9800
C14 H14B 0.9800
C14 H14C 0.9800
C15 H15A 0.9800
C15 H15B 0.9800
C15 H15C 0.9800
C3 H3 0.9500
C13 H13A 0.9800
C13 H13B 0.9800
C13 H13C 0.9800
C16 H16A 0.9800
C16 H16B 0.9800
C16 H16C 0.9800

loop_
_geom_torsion_atom_site_label_1
_geom_torsion_atom_site_label_2
_geom_torsion_atom_site_label_3
_geom_torsion_atom_site_label_4
_geom_torsion
N001 N003 C7 C12 7.6(4)
N001 N003 C7 C8 -174.8(3)
N001 C5 C4 C3 -176.9(3)
N001 C5 C6 C1 177.2(3)
N003 N001 C5 C4 -177.6(3)
N003 N001 C5 C6 4.6(4)
N003 C7 C12 C11 177.4(3)
N003 C7 C8 C9 -178.7(3)
C7 C12 C11 C10 0.8(5)
C12 C7 C8 C9 -1.0(5)
C12 C11 C10 N002 -179.6(3)
C12 C11 C10 C9 -0.5(4)
C5 N001 N003 C7 -177.3(3)
C5 C4 C3 C2 -0.3(5)
C5 C6 C1 C2 -0.7(4)
C5 C6 C1 C14 -179.2(3)
C10 C9 C8 C7 1.3(5)
C8 C7 C12 C11 -0.1(4)
C8 C9 C10 N002 178.6(3)
C8 C9 C10 C11 -0.5(4)
C4 C5 C6 C1 -0.5(4)
C6 C5 C4 C3 1.1(4)
C1 C2 C3 C4 -0.9(5)
C15 N002 C10 C9 -2.1(4)
C15 N002 C10 C11 177.0(3)
C3 C2 C1 C6 1.4(4)
C3 C2 C1 C14 179.9(3)
C13 C2 C1 C6 -177.8(3)
C13 C2 C1 C14 0.7(4)
C13 C2 C3 C4 178.3(3)
C16 N002 C10 C9 171.2(3)
C16 N002 C10 C11 -9.7(5)
